data_4132541
loop_
_publ_author_name
'Zhang, Wei'
'Waddell, Peter M.'
'Tiedemann, Margaret A.'
'Padilla, Christian E.'
'Mei, Jiajun'
'Chen, Liye'
'Carrow, Brad P.'

_publ_section_title
;
 Electron-Rich Metal Cations Enable Synthesis of High Molecular Weight,
 Linear Functional Polyethylenes.
;
_journal_issue 28
_journal_name_full 'Journal of the American Chemical Society'
_journal_page_first 8841
_journal_page_last 8850
_journal_paper_doi 10.1021/jacs.8b04712
_journal_volume 140
_journal_year 2018
_chemical_formula_moiety 'C22 H21 Cl O4 P Pd, C6 H16 N'
_chemical_formula_sum 'C28 H37 Cl N O4 P Pd'
_chemical_formula_weight 624.45
_space_group_crystal_system monoclinic
_space_group_IT_number 14
_space_group_name_Hall '-P 2ybc'
_space_group_name_H-M_alt 'P 1 21/c 1'
_symmetry_Int_Tables_number 14
_atom_sites_solution_primary direct
_audit_creation_date 2015-03-18
_audit_creation_method
;
Olex2 1.2
(compiled 2015.01.26 svn.r3150 for OlexSys, GUI svn.r4998)
;
_cell_angle_alpha 90
_cell_angle_beta 98.316(1)
_cell_angle_gamma 90
_cell_formula_units_Z 4
_cell_length_a 8.7229(4)
_cell_length_b 15.9380(8)
_cell_length_c 20.9835(11)
_cell_measurement_reflns_used 9254
_cell_measurement_temperature 100.0
_cell_measurement_theta_max 30.73
_cell_measurement_theta_min 2.68
_cell_volume 2886.6(2)
_computing_molecular_graphics 'Olex2 (Dolomanov et al., 2009)'
_computing_publication_material 'Olex2 (Dolomanov et al., 2009)'
_computing_structure_refinement 'olex2.refine (Bourhis et al., 2015)'
_computing_structure_solution 'SIR2004 (Burla et al., 2007)'
_diffrn_ambient_temperature 100.0
_diffrn_measured_fraction_theta_full 0.9971
_diffrn_measured_fraction_theta_max 0.9967
_diffrn_measurement_device_type 'Bruker APEX-II CCD'
_diffrn_measurement_method '\f and \w scans'
_diffrn_radiation_monochromator graphite
_diffrn_radiation_type 'Mo K\a'
_diffrn_radiation_wavelength 0.71073
_diffrn_reflns_av_R_equivalents 0.0220
_diffrn_reflns_av_unetI/netI 0.0135
_diffrn_reflns_limit_h_max 12
_diffrn_reflns_limit_h_min -12
_diffrn_reflns_limit_k_max 22
_diffrn_reflns_limit_k_min -22
_diffrn_reflns_limit_l_max 30
_diffrn_reflns_limit_l_min -30
_diffrn_reflns_number 61369
_diffrn_reflns_theta_full 30.7262
_diffrn_reflns_theta_max 30.73
_diffrn_reflns_theta_min 1.61
_diffrn_standards_number 0
_exptl_absorpt_coefficient_mu 0.824
_exptl_absorpt_correction_T_max 0.7461
_exptl_absorpt_correction_T_min 0.6958
_exptl_absorpt_correction_type multi-scan
_exptl_absorpt_process_details
;
SADABS-2012/1 (Bruker,2012) was used for absorption correction.
wR2(int) was 0.0409 before and 0.0342 after correction.
The Ratio of minimum to maximum transmission is 0.9326.
The \l/2 correction factor is 0.0015.
;
_exptl_crystal_colour yellow
_exptl_crystal_colour_primary yellow
_exptl_crystal_density_diffrn 1.4368
_exptl_crystal_description block
_exptl_crystal_F_000 1285.5438
_exptl_crystal_size_max 0.209
_exptl_crystal_size_mid 0.159
_exptl_crystal_size_min 0.12
_refine_diff_density_max 0.5543
_refine_diff_density_min -0.3076
_refine_diff_density_rms 0.0782
_refine_ls_d_res_high 0.6955
_refine_ls_d_res_low 12.6427
_refine_ls_goodness_of_fit_ref 1.1425
_refine_ls_hydrogen_treatment mixed
_refine_ls_matrix_type full
_refine_ls_number_constraints 59
_refine_ls_number_parameters 330
_refine_ls_number_reflns 8950
_refine_ls_number_restraints 0
_refine_ls_restrained_S_all 1.1425
_refine_ls_R_factor_all 0.0258
_refine_ls_R_factor_gt 0.0231
_refine_ls_shift/su_max 0.0112
_refine_ls_shift/su_mean 0.0011
_refine_ls_structure_factor_coef Fsqd
_refine_ls_weighting_details 'w=1/[\s^2^(Fo^2^)+(0.0278P)^2^+1.9355P] where P=(Fo^2^+2Fc^2^)/3'
_refine_ls_weighting_scheme calc
_refine_ls_wR_factor_gt 0.0616
_refine_ls_wR_factor_ref 0.0636
_reflns_Friedel_coverage 0.0
_reflns_limit_h_max 12
_reflns_limit_h_min -12
_reflns_limit_k_max 22
_reflns_limit_k_min 0
_reflns_limit_l_max 30
_reflns_limit_l_min 0
_reflns_number_gt 8293
_reflns_number_total 8950
_reflns_threshold_expression I>=2u(I)
_cod_data_source_file ja8b04712_si_002.cif
_cod_data_source_block mo_CEP9_0m
_cod_original_cell_volume 2886.6(3)
_cod_database_code 4132541
_olex2_refinement_description
;
1. Fixed Uiso
 At 1.2 times of:
  All C(H) groups, All C(H,H) groups, All N(H) groups
 At 1.5 times of:
  All C(H,H,H) groups
2.a Ternary CH refined with riding coordinates:
 N1(H1)
2.b Secondary CH2 refined with riding coordinates:
 C23(H23a,H23b), C27(H27a,H27b), C25(H25a,H25b)
2.c Aromatic/amide H refined with riding coordinates:
 C4(H4), C5(H5), C6(H6), C7(H7), C17(H17), C18(H18), C19(H19), C20(H20),
 C13(H13), C12(H12), C11(H11), C10(H10)
2.d Idealised Me refined as rotating group:
 C24(H24a,H24b,H24c), C28(H28a,H28b,H28c), C26(H26a,H26b,H26c), C22(H22a,H22b,
 H22c), C15(H15a,H15b,H15c), C1(H1a,H1b,H1c)
;

loop_
_space_group_symop_id
_space_group_symop_operation_xyz
1 x,y,z
2 -x,y+1/2,-z+1/2
3 -x,-y,-z
4 x,-y-1/2,z-1/2

loop_
_atom_site_label
_atom_site_type_symbol
_atom_site_fract_x
_atom_site_fract_y
_atom_site_fract_z
_atom_site_U_iso_or_equiv
_atom_site_adp_type
_atom_site_occupancy
_atom_site_refinement_flags_posn
Pd1 Pd 0.264378(10) 0.267143(6) 0.304455(4) 0.01319(3) Uani 1.000000 .
Cl1 Cl 0.09663(4) 0.35814(2) 0.238242(17) 0.02217(7) Uani 1.000000 .
P1 P 0.41980(4) 0.18707(2) 0.370661(15) 0.01271(6) Uani 1.000000 .
O1 O 0.31842(14) 0.41610(7) 0.47725(5) 0.0242(2) Uani 1.000000 .
O2 O 0.28898(12) 0.35663(6) 0.38144(5) 0.01979(19) Uani 1.000000 .
O3 O 0.70345(12) 0.12895(7) 0.46348(5) 0.0224(2) Uani 1.000000 .
O4 O 0.16461(11) 0.07347(7) 0.36291(5) 0.0199(2) Uani 1.000000 .
C24 C 0.0026(2) 0.54656(15) 0.41356(12) 0.0444(5) Uani 1.000000 .
H24a H 0.0310(13) 0.4997(7) 0.4432(5) 0.0667(7) Uiso 1.000000 GR
H24b H 0.0112(15) 0.5994(5) 0.4377(6) 0.0667(7) Uiso 1.000000 GR
H24c H -0.1042(3) 0.5392(11) 0.39238(13) 0.0667(7) Uiso 1.000000 GR
C23 C 0.11059(19) 0.54861(11) 0.36327(9) 0.0285(3) Uani 1.000000 .
H23a H 0.08964(19) 0.49924(11) 0.33471(9) 0.0342(4) Uiso 1.000000 R
H23b H 0.08889(19) 0.59959(11) 0.33652(9) 0.0342(4) Uiso 1.000000 R
N1 N 0.27833(15) 0.54838(8) 0.39210(6) 0.0210(2) Uani 1.000000 .
H1 H 0.29287(15) 0.50056(8) 0.41765(6) 0.0252(3) Uiso 1.000000 R
C27 C 0.37608(19) 0.53679(10) 0.33954(7) 0.0237(3) Uani 1.000000 .
H27a H 0.33579(19) 0.48854(10) 0.31245(7) 0.0285(3) Uiso 1.000000 R
H27b H 0.36722(19) 0.58741(10) 0.31191(7) 0.0285(3) Uiso 1.000000 R
C28 C 0.54495(19) 0.52169(12) 0.36494(9) 0.0300(3) Uani 1.000000 .
H28a H 0.5882(5) 0.5715(4) 0.3884(6) 0.0450(5) Uiso 1.000000 GR
H28b H 0.5542(2) 0.4733(6) 0.3940(6) 0.0450(5) Uiso 1.000000 GR
H28c H 0.6019(4) 0.5105(9) 0.32885(10) 0.0450(5) Uiso 1.000000 GR
C25 C 0.3268(2) 0.62150(10) 0.43601(8) 0.0281(3) Uani 1.000000 .
H25a H 0.2610(2) 0.62254(10) 0.47068(8) 0.0337(4) Uiso 1.000000 R
H25b H 0.4352(2) 0.61263(10) 0.45647(8) 0.0337(4) Uiso 1.000000 R
C26 C 0.3158(3) 0.70595(12) 0.40260(12) 0.0444(5) Uani 1.000000 .
H26a H 0.3844(16) 0.7066(4) 0.3695(6) 0.0666(7) Uiso 1.000000 GR
H26b H 0.2087(5) 0.7157(5) 0.3824(8) 0.0666(7) Uiso 1.000000 GR
H26c H 0.347(2) 0.75021(16) 0.43423(19) 0.0666(7) Uiso 1.000000 GR
C8 C 0.36158(14) 0.19231(8) 0.45080(6) 0.0142(2) Uani 1.000000 .
C3 C 0.31243(15) 0.26761(8) 0.47621(6) 0.0156(2) Uani 1.000000 .
C4 C 0.26313(17) 0.26639(9) 0.53702(7) 0.0208(3) Uani 1.000000 .
H4 H 0.23290(17) 0.31743(9) 0.55501(7) 0.0250(3) Uiso 1.000000 R
C5 C 0.25752(19) 0.19240(11) 0.57146(7) 0.0253(3) Uani 1.000000 .
H5 H 0.21984(19) 0.19234(11) 0.61173(7) 0.0304(4) Uiso 1.000000 R
C6 C 0.30773(19) 0.11850(10) 0.54627(7) 0.0239(3) Uani 1.000000 .
H6 H 0.30476(19) 0.06747(10) 0.56946(7) 0.0287(3) Uiso 1.000000 R
C7 C 0.36230(17) 0.11883(9) 0.48728(7) 0.0187(2) Uani 1.000000 .
H7 H 0.40074(17) 0.06834(9) 0.47146(7) 0.0224(3) Uiso 1.000000 R
C2 C 0.30757(15) 0.35180(9) 0.44248(7) 0.0169(2) Uani 1.000000 .
C16 C 0.61782(15) 0.22536(9) 0.38081(7) 0.0177(2) Uani 1.000000 .
C17 C 0.64905(17) 0.29185(12) 0.34141(8) 0.0282(3) Uani 1.000000 .
H17 H 0.56746(17) 0.31437(12) 0.31140(8) 0.0339(4) Uiso 1.000000 R
C18 C 0.7968(2) 0.32593(14) 0.34504(10) 0.0405(5) Uani 1.000000 .
H18 H 0.8167(2) 0.37033(14) 0.31717(10) 0.0486(6) Uiso 1.000000 R
C19 C 0.91424(19) 0.29415(14) 0.38988(10) 0.0371(4) Uani 1.000000 .
H19 H 1.01544(19) 0.31719(14) 0.39268(10) 0.0445(5) Uiso 1.000000 R
C20 C 0.88686(17) 0.22903(11) 0.43098(8) 0.0260(3) Uani 1.000000 .
H20 H 0.96832(17) 0.20851(11) 0.46204(8) 0.0312(4) Uiso 1.000000 R
C21 C 0.73926(15) 0.19415(9) 0.42627(7) 0.0185(2) Uani 1.000000 .
C22 C 0.82379(18) 0.09713(10) 0.51082(8) 0.0260(3) Uani 1.000000 .
H22a H 0.9091(7) 0.0762(8) 0.48952(9) 0.0390(5) Uiso 1.000000 GR
H22b H 0.8618(11) 0.1421(2) 0.5408(4) 0.0390(5) Uiso 1.000000 GR
H22c H 0.7830(5) 0.0512(6) 0.5345(5) 0.0390(5) Uiso 1.000000 GR
C9 C 0.42612(15) 0.07690(8) 0.35054(6) 0.0152(2) Uani 1.000000 .
C14 C 0.28707(15) 0.03103(9) 0.34504(6) 0.0164(2) Uani 1.000000 .
C15 C 0.01305(17) 0.04013(11) 0.34372(9) 0.0285(3) Uani 1.000000 .
H15a H -0.0021(6) 0.0291(8) 0.29728(15) 0.0427(5) Uiso 1.000000 GR
H15b H 0.0017(6) -0.0123(5) 0.3670(5) 0.0427(5) Uiso 1.000000 GR
H15c H -0.06446(18) 0.0807(4) 0.3537(6) 0.0427(5) Uiso 1.000000 GR
C13 C 0.28038(18) -0.05174(9) 0.32362(7) 0.0211(3) Uani 1.000000 .
H13 H 0.18656(18) -0.08270(9) 0.32076(7) 0.0253(3) Uiso 1.000000 R
C12 C 0.41307(19) -0.08833(10) 0.30651(7) 0.0237(3) Uani 1.000000 .
H12 H 0.40992(19) -0.14515(10) 0.29270(7) 0.0284(3) Uiso 1.000000 R
C11 C 0.54970(18) -0.04359(10) 0.30919(7) 0.0243(3) Uani 1.000000 .
H11 H 0.63873(18) -0.06904(10) 0.29624(7) 0.0291(4) Uiso 1.000000 R
C10 C 0.55582(16) 0.03897(9) 0.33098(7) 0.0197(3) Uani 1.000000 .
H10 H 0.64941(16) 0.06989(9) 0.33257(7) 0.0236(3) Uiso 1.000000 R
C1 C 0.2551(2) 0.18290(10) 0.23004(7) 0.0254(3) Uani 1.000000 .
H1a H 0.3591(4) 0.1754(7) 0.2184(5) 0.0381(5) Uiso 1.000000 GR
H1b H 0.2166(16) 0.1289(3) 0.2435(2) 0.0381(5) Uiso 1.000000 GR
H1c H 0.1852(13) 0.2041(4) 0.1927(2) 0.0381(5) Uiso 1.000000 GR

loop_
_atom_site_aniso_label
_atom_site_aniso_U_11
_atom_site_aniso_U_22
_atom_site_aniso_U_33
_atom_site_aniso_U_12
_atom_site_aniso_U_13
_atom_site_aniso_U_23
Pd1 0.01060(5) 0.01512(5) 0.01359(5) 0.00047(3) 0.00086(3) 0.00248(3)
Cl1 0.01598(14) 0.02495(16) 0.02466(16) 0.00410(12) -0.00013(11) 0.00971(13)
P1 0.00995(13) 0.01553(14) 0.01252(13) 0.00010(10) 0.00120(10) 0.00202(11)
O1 0.0315(6) 0.0178(5) 0.0226(5) -0.0009(4) 0.0016(4) -0.0042(4)
O2 0.0234(5) 0.0158(4) 0.0194(5) -0.0023(4) 0.0007(4) 0.0001(4)
O3 0.0177(5) 0.0229(5) 0.0241(5) -0.0030(4) -0.0053(4) 0.0094(4)
O4 0.0134(4) 0.0218(5) 0.0245(5) -0.0025(4) 0.0027(4) -0.0079(4)
C24 0.0253(8) 0.0541(13) 0.0545(12) 0.0045(8) 0.0080(8) -0.0090(10)
C23 0.0234(7) 0.0273(8) 0.0327(8) 0.0005(6) -0.0032(6) -0.0011(6)
N1 0.0224(6) 0.0177(5) 0.0220(6) -0.0009(4) 0.0005(4) -0.0009(4)
C27 0.0295(7) 0.0220(7) 0.0198(6) -0.0044(6) 0.0040(5) -0.0005(5)
C28 0.0256(7) 0.0354(9) 0.0301(8) -0.0064(6) 0.0078(6) -0.0053(7)
C25 0.0290(8) 0.0236(7) 0.0302(8) 0.0009(6) -0.0006(6) -0.0091(6)
C26 0.0517(12) 0.0200(8) 0.0576(13) -0.0005(8) -0.0052(10) -0.0057(8)
C8 0.0123(5) 0.0171(6) 0.0129(5) -0.0032(4) 0.0006(4) 0.0005(4)
C3 0.0126(5) 0.0177(6) 0.0161(6) -0.0034(4) 0.0006(4) -0.0005(4)
C4 0.0217(7) 0.0237(7) 0.0175(6) -0.0034(5) 0.0041(5) -0.0048(5)
C5 0.0311(8) 0.0311(8) 0.0147(6) -0.0075(6) 0.0068(5) -0.0016(5)
C6 0.0339(8) 0.0239(7) 0.0135(6) -0.0081(6) 0.0021(5) 0.0026(5)
C7 0.0224(6) 0.0178(6) 0.0152(6) -0.0036(5) 0.0005(5) 0.0011(5)
C2 0.0127(5) 0.0175(6) 0.0203(6) -0.0021(4) 0.0017(4) -0.0010(5)
C16 0.0106(5) 0.0238(6) 0.0190(6) -0.0009(5) 0.0026(4) 0.0053(5)
C17 0.0151(6) 0.0395(9) 0.0298(8) -0.0034(6) 0.0021(5) 0.0178(7)
C18 0.0192(7) 0.0542(12) 0.0472(11) -0.0099(7) 0.0021(7) 0.0312(9)
C19 0.0138(6) 0.0517(11) 0.0448(10) -0.0088(7) 0.0010(6) 0.0196(9)
C20 0.0128(6) 0.0343(8) 0.0298(8) -0.0014(5) -0.0003(5) 0.0078(6)
C21 0.0137(5) 0.0214(6) 0.0201(6) -0.0006(5) 0.0013(4) 0.0042(5)
C22 0.0235(7) 0.0253(7) 0.0256(7) 0.0005(6) -0.0085(6) 0.0071(6)
C9 0.0155(5) 0.0179(6) 0.0118(5) 0.0028(4) 0.0010(4) 0.0011(4)
C14 0.0172(6) 0.0186(6) 0.0129(5) 0.0014(5) 0.0009(4) -0.0018(4)
C15 0.0150(6) 0.0317(8) 0.0377(9) -0.0047(6) 0.0006(6) -0.0121(7)
C13 0.0259(7) 0.0200(6) 0.0166(6) 0.0003(5) -0.0001(5) -0.0036(5)
C12 0.0337(8) 0.0209(7) 0.0151(6) 0.0083(6) -0.0009(5) -0.0032(5)
C11 0.0269(7) 0.0290(7) 0.0166(6) 0.0139(6) 0.0019(5) -0.0004(5)
C10 0.0170(6) 0.0259(7) 0.0157(6) 0.0066(5) 0.0014(5) 0.0024(5)
C1 0.0392(8) 0.0209(7) 0.0142(6) 0.0090(6) -0.0022(5) 0.0005(5)

loop_
_atom_type_symbol
_atom_type_scat_dispersion_real
_atom_type_scat_dispersion_imag
_atom_type_scat_Cromer_Mann_a1
_atom_type_scat_Cromer_Mann_a2
_atom_type_scat_Cromer_Mann_a3
_atom_type_scat_Cromer_Mann_a4
_atom_type_scat_Cromer_Mann_b1
_atom_type_scat_Cromer_Mann_b2
_atom_type_scat_Cromer_Mann_b3
_atom_type_scat_Cromer_Mann_b4
_atom_type_scat_Cromer_Mann_c
_atom_type_scat_source
_atom_type_scat_dispersion_source
C 0.00347 0.00161 2.31000 1.02000 1.58860 0.86500 20.84390 10.20750 0.56870 51.65120 0.215599998832 'International Tables Volume C Table 6.1.1.4 (pp. 500-502)' 'Henke, Gullikson and Davis, At. Data and Nucl. Data Tables, 1993, 54, 2'
Cl 0.14873 0.16029 11.46040 7.19640 6.25560 1.64550 0.01040 1.16620 18.51940 47.77840 -9.55739974976 'International Tables Volume C Table 6.1.1.4 (pp. 500-502)' 'Henke, Gullikson and Davis, At. Data and Nucl. Data Tables, 1993, 54, 2'
H 0.00000 0.00000 0.49300 0.32291 0.14019 0.04081 10.51090 26.12570 3.14236 57.79970 0.0030380000826 'International Tables Volume C Table 6.1.1.4 (pp. 500-502)' 'Henke, Gullikson and Davis, At. Data and Nucl. Data Tables, 1993, 54, 2'
O 0.01158 0.00611 3.04850 2.28680 1.54630 0.86700 13.27710 5.70110 0.32390 32.90890 0.250800013542 'International Tables Volume C Table 6.1.1.4 (pp. 500-502)' 'Henke, Gullikson and Davis, At. Data and Nucl. Data Tables, 1993, 54, 2'
N 0.00653 0.00323 12.21260 3.13220 2.01250 1.16630 0.00570 9.89330 28.99750 0.58260 -11.5290002823 'International Tables Volume C Table 6.1.1.4 (pp. 500-502)' 'Henke, Gullikson and Davis, At. Data and Nucl. Data Tables, 1993, 54, 2'
P 0.10434 0.09671 6.43450 4.17910 1.78000 1.49080 1.90670 27.15700 0.52600 68.16450 1.11489999294 'International Tables Volume C Table 6.1.1.4 (pp. 500-502)' 'Henke, Gullikson and Davis, At. Data and Nucl. Data Tables, 1993, 54, 2'
Pd -0.98845 1.01473 19.33190 15.50170 5.29537 0.60584 0.69866 7.98929 25.20520 76.89860 5.26593017578 'International Tables Volume C Table 6.1.1.4 (pp. 500-502)' 'Henke, Gullikson and Davis, At. Data and Nucl. Data Tables, 1993, 54, 2'

loop_
_geom_angle_atom_site_label_1
_geom_angle_atom_site_label_2
_geom_angle_atom_site_label_3
_geom_angle
P1 Pd1 Cl1 176.827(13)
O2 Pd1 Cl1 91.19(3)
O2 Pd1 P1 85.68(3)
C1 Pd1 Cl1 90.07(4)
C1 Pd1 P1 93.08(4)
C1 Pd1 O2 176.38(6)
C8 P1 Pd1 109.04(4)
C16 P1 Pd1 111.57(5)
C16 P1 C8 105.25(6)
C9 P1 Pd1 116.87(4)
C9 P1 C8 106.32(6)
C9 P1 C16 107.04(6)
C2 O2 Pd1 134.79(9)
C22 O3 C21 117.54(11)
C15 O4 C14 117.94(11)
H24b C24 H24a 109.5
H24c C24 H24a 109.5
H24c C24 H24b 109.5
C23 C24 H24a 109.5
C23 C24 H24b 109.5
C23 C24 H24c 109.5
H23a C23 C24 109.02(11)
H23b C23 C24 109.02(11)
H23b C23 H23a 107.8
N1 C23 C24 112.82(15)
N1 C23 H23a 109.02(8)
N1 C23 H23b 109.02(8)
H1 N1 C23 106.16(8)
C27 N1 C23 109.20(12)
C27 N1 H1 106.16(8)
C25 N1 C23 114.56(12)
C25 N1 H1 106.16(8)
C25 N1 C27 113.92(12)
H27a C27 N1 109.01(7)
H27b C27 N1 109.01(8)
H27b C27 H27a 107.8
C28 C27 N1 112.90(12)
C28 C27 H27a 109.01(9)
C28 C27 H27b 109.01(9)
H28a C28 C27 109.5
H28b C28 C27 109.5
H28b C28 H28a 109.5
H28c C28 C27 109.5
H28c C28 H28a 109.5
H28c C28 H28b 109.5
H25a C25 N1 108.70(9)
H25b C25 N1 108.70(8)
H25b C25 H25a 107.6
C26 C25 N1 114.24(14)
C26 C25 H25a 108.70(12)
C26 C25 H25b 108.70(11)
H26a C26 C25 109.5
H26b C26 C25 109.5
H26b C26 H26a 109.5
H26c C26 C25 109.5
H26c C26 H26a 109.5
H26c C26 H26b 109.5
C3 C8 P1 121.93(10)
C7 C8 P1 119.05(10)
C7 C8 C3 119.00(12)
C4 C3 C8 118.90(12)
C2 C3 C8 124.66(12)
C2 C3 C4 116.44(12)
H4 C4 C3 119.22(8)
C5 C4 C3 121.57(14)
C5 C4 H4 119.22(9)
H5 C5 C4 120.46(9)
C6 C5 C4 119.08(14)
C6 C5 H5 120.46(9)
H6 C6 C5 119.87(9)
C7 C6 C5 120.27(14)
C7 C6 H6 119.87(9)
C6 C7 C8 121.06(14)
H7 C7 C8 119.47(8)
H7 C7 C6 119.47(9)
O2 C2 O1 121.69(13)
C3 C2 O1 117.23(12)
C3 C2 O2 121.05(12)
C17 C16 P1 116.74(10)
C21 C16 P1 124.75(10)
C21 C16 C17 118.49(12)
H17 C17 C16 119.22(8)
C18 C17 C16 121.55(14)
C18 C17 H17 119.22(10)
H18 C18 C17 120.53(10)
C19 C18 C17 118.94(16)
C19 C18 H18 120.53(10)
H19 C19 C18 119.40(10)
C20 C19 C18 121.19(15)
C20 C19 H19 119.40(9)
H20 C20 C19 120.22(9)
C21 C20 C19 119.55(14)
C21 C20 H20 120.22(9)
C16 C21 O3 116.40(12)
C20 C21 O3 123.35(13)
C20 C21 C16 120.25(13)
H22a C22 O3 109.5
H22b C22 O3 109.5
H22b C22 H22a 109.5
H22c C22 O3 109.5
H22c C22 H22a 109.5
H22c C22 H22b 109.5
C14 C9 P1 117.95(10)
C10 C9 P1 122.85(11)
C10 C9 C14 118.48(13)
C9 C14 O4 114.87(12)
C13 C14 O4 124.16(13)
C13 C14 C9 120.96(13)
H15a C15 O4 109.5
H15b C15 O4 109.5
H15b C15 H15a 109.5
H15c C15 O4 109.5
H15c C15 H15a 109.5
H15c C15 H15b 109.5
H13 C13 C14 120.54(9)
C12 C13 C14 118.93(14)
C12 C13 H13 120.54(9)
H12 C12 C13 119.38(9)
C11 C12 C13 121.24(14)
C11 C12 H12 119.38(9)
H11 C11 C12 120.24(9)
C10 C11 C12 119.52(14)
C10 C11 H11 120.24(9)
C11 C10 C9 120.79(14)
H10 C10 C9 119.60(8)
H10 C10 C11 119.60(9)
H1a C1 Pd1 109.5
H1b C1 Pd1 109.5
H1b C1 H1a 109.5
H1c C1 Pd1 109.5
H1c C1 H1a 109.5
H1c C1 H1b 109.5

loop_
_geom_bond_atom_site_label_1
_geom_bond_atom_site_label_2
_geom_bond_distance
Pd1 Cl1 2.3636(3)
Pd1 P1 2.2027(3)
Pd1 O2 2.1424(10)
Pd1 C1 2.0521(15)
P1 C8 1.8274(13)
P1 C16 1.8152(13)
P1 C9 1.8087(14)
O1 C2 1.2536(17)
O2 C2 1.2698(17)
O3 C21 1.3629(17)
O3 C22 1.4297(17)
O4 C14 1.3620(16)
O4 C15 1.4278(17)
C24 H24a 0.9800
C24 H24b 0.9800
C24 H24c 0.9800
C24 C23 1.513(3)
C23 H23a 0.9900
C23 H23b 0.9900
C23 N1 1.500(2)
N1 H1 0.9300
N1 C27 1.500(2)
N1 C25 1.5078(19)
C27 H27a 0.9900
C27 H27b 0.9900
C27 C28 1.512(2)
C28 H28a 0.9800
C28 H28b 0.9800
C28 H28c 0.9800
C25 H25a 0.9900
C25 H25b 0.9900
C25 C26 1.514(3)
C26 H26a 0.9800
C26 H26b 0.9800
C26 H26c 0.9800
C8 C3 1.4052(19)
C8 C7 1.3987(18)
C3 C4 1.404(2)
C3 C2 1.5148(19)
C4 H4 0.9500
C4 C5 1.388(2)
C5 H5 0.9500
C5 C6 1.388(2)
C6 H6 0.9500
C6 C7 1.389(2)
C7 H7 0.9500
C16 C17 1.395(2)
C16 C21 1.4097(18)
C17 H17 0.9500
C17 C18 1.390(2)
C18 H18 0.9500
C18 C19 1.383(2)
C19 H19 0.9500
C19 C20 1.392(2)
C20 H20 0.9500
C20 C21 1.3927(19)
C22 H22a 0.9800
C22 H22b 0.9800
C22 H22c 0.9800
C9 C14 1.4065(19)
C9 C10 1.3958(18)
C14 C13 1.3922(19)
C15 H15a 0.9800
C15 H15b 0.9800
C15 H15c 0.9800
C13 H13 0.9500
C13 C12 1.389(2)
C12 H12 0.9500
C12 C11 1.383(2)
C11 H11 0.9500
C11 C10 1.392(2)
C10 H10 0.9500
C1 H1a 0.9800
C1 H1b 0.9800
C1 H1c 0.9800
